data_7205242
loop_
_publ_author_name
'Tian, Dan'
'Pang, Yu'
'Zhou, Yan-Hong'
'Guan, Li'
'Zhang, Hong'

_publ_section_title
;
 A series of complexes based on
 biphenyl-2,5,2&#x2032;,5&#x2032;-tetracarboxylic acid: syntheses,
 crystal structures, luminescent and magnetic properties
;
_journal_issue 3
_journal_name_full CrystEngComm
_journal_page_first 957
_journal_paper_doi 10.1039/c0ce00281j
_journal_volume 13
_journal_year 2011
_chemical_formula_moiety 'C36 H40 N4 O17 Zn2'
_chemical_formula_sum 'C36 H40 N4 O17 Zn2'
_chemical_formula_weight 931.49
_chemical_name_systematic
;
?
;
_space_group_IT_number 14
_symmetry_cell_setting monoclinic
_symmetry_space_group_name_Hall '-P 2ybc'
_symmetry_space_group_name_H-M 'P 1 21/c 1'
_atom_sites_solution_hydrogens geom
_atom_sites_solution_primary direct
_atom_sites_solution_secondary difmap
_audit_creation_method SHELXL-97
_cell_angle_alpha 90.00
_cell_angle_beta 113.44
_cell_angle_gamma 90.00
_cell_formula_units_Z 4
_cell_length_a 14.264
_cell_length_b 19.306
_cell_length_c 15.435
_cell_measurement_temperature 293(2)
_cell_measurement_theta_max 25.04
_cell_measurement_theta_min 1.56
_cell_volume 3899.739
_computing_cell_refinement 'SMART (Bruker, 2002)'
_computing_data_collection 'SMART (Bruker, 2002)'
_computing_data_reduction 'SAINT (Bruker, 2002)'
_computing_molecular_graphics 'DIAMOND (Brandenburg, 1999)'
_computing_publication_material SHELXTL
_computing_structure_refinement 'SHELXL-97 (Sheldrick, 1997)'
_computing_structure_solution 'SHELXS-97 (Sheldrick, 1990)'
_diffrn_ambient_temperature 293(2)
_diffrn_measured_fraction_theta_full 0.995
_diffrn_measured_fraction_theta_max 0.995
_diffrn_measurement_device_type 'BRUKER SMART CCD Apex II'
_diffrn_measurement_method 'omega and phi'
_diffrn_radiation_monochromator graphite
_diffrn_radiation_source 'fine-focus sealed tube'
_diffrn_radiation_type MoK\a
_diffrn_radiation_wavelength 0.71073
_diffrn_reflns_av_R_equivalents 0.0784
_diffrn_reflns_av_sigmaI/netI 0.1016
_diffrn_reflns_limit_h_max 16
_diffrn_reflns_limit_h_min -9
_diffrn_reflns_limit_k_max 22
_diffrn_reflns_limit_k_min -22
_diffrn_reflns_limit_l_max 18
_diffrn_reflns_limit_l_min -18
_diffrn_reflns_number 19586
_diffrn_reflns_theta_full 25.04
_diffrn_reflns_theta_max 25.04
_diffrn_reflns_theta_min 1.56
_exptl_absorpt_coefficient_mu 1.311
_exptl_absorpt_correction_T_max 0.843
_exptl_absorpt_correction_T_min 0.815
_exptl_absorpt_correction_type empirical
_exptl_absorpt_process_details 'ABSCOR by T.Higashi 8 March, 1995'
_exptl_crystal_colour colorless
_exptl_crystal_density_diffrn 1.576
_exptl_crystal_density_method 'not measured'
_exptl_crystal_description neddle
_exptl_crystal_F_000 1896
_exptl_crystal_size_max 0.30
_exptl_crystal_size_mid 0.13
_exptl_crystal_size_min 0.13
_refine_diff_density_max 0.618
_refine_diff_density_min -0.439
_refine_diff_density_rms 0.080
_refine_ls_extinction_method none
_refine_ls_goodness_of_fit_ref 1.011
_refine_ls_hydrogen_treatment mixed
_refine_ls_matrix_type full
_refine_ls_number_parameters 568
_refine_ls_number_reflns 6862
_refine_ls_number_restraints 9
_refine_ls_restrained_S_all 1.012
_refine_ls_R_factor_all 0.1214
_refine_ls_R_factor_gt 0.0531
_refine_ls_shift/su_max 0.002
_refine_ls_shift/su_mean 0.003
_refine_ls_structure_factor_coef Fsqd
_refine_ls_weighting_details 'calc w=1/[\s^2^(Fo^2^)+(0.0545P)^2^+0.2046P] where P=(Fo^2^+2Fc^2^)/3'
_refine_ls_weighting_scheme calc
_refine_ls_wR_factor_gt 0.1084
_refine_ls_wR_factor_ref 0.1314
_reflns_number_gt 3838
_reflns_number_total 6862
_reflns_threshold_expression >2sigma(I)
_cod_data_source_file C0CE00281J.TXT
_cod_data_source_block complex-5
_cod_original_cell_volume 3899.7
_cod_original_sg_symbol_Hall P21/c
_cod_original_sg_symbol_H-M P21/c
_cod_database_code 7205242

loop_
_symmetry_equiv_pos_as_xyz
'x, y, z'
'-x, y+1/2, -z+1/2'
'-x, -y, -z'
'x, -y-1/2, z-1/2'

loop_
_atom_site_label
_atom_site_type_symbol
_atom_site_fract_x
_atom_site_fract_y
_atom_site_fract_z
_atom_site_U_iso_or_equiv
_atom_site_adp_type
_atom_site_occupancy
_atom_site_symmetry_multiplicity
_atom_site_calc_flag
_atom_site_refinement_flags
_atom_site_disorder_assembly
_atom_site_disorder_group
Zn1 Zn 0.97536(5) 0.22476(3) 0.94890(5) 0.0374(2) Uani 1 1 d . . .
Zn2 Zn 0.56666(5) 0.24262(3) 0.54970(5) 0.03464(19) Uani 1 1 d . . .
O1 O 0.8558(3) 0.16052(16) 0.8738(3) 0.0369(9) Uani 1 1 d . . .
O1W O 0.9981(3) 0.2429(2) 0.8187(3) 0.0582(12) Uani 1 1 d D . .
H1WA H 0.9472 0.2309 0.7732 0.087 Uiso 1 1 d R . .
O2 O 0.7209(2) 0.22872(15) 0.8467(3) 0.0350(9) Uani 1 1 d . . .
O2W O 0.8877(4) 0.3144(2) 0.9173(4) 0.0697(14) Uani 1 1 d D . .
O3 O 1.0687(4) -0.0920(2) 0.7051(4) 0.0782(16) Uani 1 1 d . . .
O3W O 0.9463(3) 0.2096(3) 1.0735(3) 0.0645(13) Uani 1 1 d D . .
H3WA H 0.9088 0.2349 1.0771 0.097 Uiso 1 1 d R . .
O4 O 0.9607(4) -0.1366(2) 0.7585(4) 0.0904(18) Uani 1 1 d . . .
O4W O 0.5586(3) 0.27190(19) 0.6802(3) 0.0472(10) Uani 1 1 d D . .
H4WA H 0.5495 0.3136 0.6808 0.071 Uiso 1 1 d R . .
O5 O 0.8196(3) 0.22662(16) 0.6482(3) 0.0432(10) Uani 1 1 d . . .
O5W O 0.5824(3) 0.2202(2) 0.4206(3) 0.0563(12) Uani 1 1 d D . .
H5WA H 0.5708 0.1811 0.4071 0.085 Uiso 1 1 d R . .
O6 O 0.6758(3) 0.16919(16) 0.6217(3) 0.0367(9) Uani 1 1 d . . .
O6W O 0.6715(3) 0.32121(19) 0.5592(3) 0.0466(10) Uani 1 1 d D . .
H6WA H 0.7257 0.3133 0.6036 0.070 Uiso 1 1 d R . .
O7 O 0.4516(5) -0.0888(2) 0.7750(4) 0.116(2) Uani 1 1 d . . .
O8 O 0.5215(5) -0.1165(3) 0.6823(5) 0.123(2) Uani 1 1 d . . .
N1 N 1.1190(3) 0.2714(2) 1.0373(3) 0.0433(12) Uani 1 1 d . . .
N2 N 1.0768(3) 0.1402(2) 0.9843(3) 0.0389(11) Uani 1 1 d . . .
N3 N 0.4528(3) 0.1646(2) 0.5173(3) 0.0391(12) Uani 1 1 d . . .
N4 N 0.4279(4) 0.2982(3) 0.4697(3) 0.0467(13) Uani 1 1 d . . .
C1 C 1.1350(5) 0.3378(3) 1.0631(4) 0.0514(17) Uani 1 1 d . . .
H1 H 1.0813 0.3689 1.0368 0.062 Uiso 1 1 calc R . .
C2 C 1.2280(6) 0.3626(4) 1.1272(5) 0.065(2) Uani 1 1 d . . .
H2 H 1.2366 0.4093 1.1435 0.078 Uiso 1 1 calc R . .
C3 C 1.3063(5) 0.3169(4) 1.1656(5) 0.071(2) Uani 1 1 d . . .
H3 H 1.3697 0.3321 1.2084 0.086 Uiso 1 1 calc R . .
C4 C 1.2911(5) 0.2476(4) 1.1408(5) 0.0638(19) Uani 1 1 d . . .
H4 H 1.3437 0.2158 1.1674 0.077 Uiso 1 1 calc R . .
C5 C 1.1967(4) 0.2262(3) 1.0759(4) 0.0420(15) Uani 1 1 d . . .
C6 C 1.1739(4) 0.1534(3) 1.0431(4) 0.0404(14) Uani 1 1 d . . .
C7 C 1.2482(5) 0.1014(3) 1.0680(4) 0.0554(18) Uani 1 1 d . . .
H7 H 1.3153 0.1109 1.1084 0.067 Uiso 1 1 calc R . .
C8 C 1.2204(5) 0.0361(4) 1.0319(5) 0.0621(19) Uani 1 1 d . . .
H8 H 1.2691 0.0011 1.0477 0.075 Uiso 1 1 calc R . .
C9 C 1.1219(5) 0.0222(3) 0.9730(5) 0.0561(17) Uani 1 1 d . . .
H9 H 1.1021 -0.0221 0.9489 0.067 Uiso 1 1 calc R . .
C10 C 1.0523(5) 0.0761(3) 0.9503(4) 0.0529(17) Uani 1 1 d . . .
H10 H 0.9851 0.0673 0.9093 0.063 Uiso 1 1 calc R . .
C11 C 0.7616(4) 0.1705(2) 0.8445(4) 0.0269(12) Uani 1 1 d . . .
C12 C 0.6915(4) 0.1093(2) 0.8066(3) 0.0251(12) Uani 1 1 d . . .
C13 C 0.6045(4) 0.1043(2) 0.8265(4) 0.0332(13) Uani 1 1 d . . .
H13 H 0.5870 0.1409 0.8563 0.040 Uiso 1 1 calc R . .
C14 C 0.5440(4) 0.0454(2) 0.8026(4) 0.0342(13) Uani 1 1 d . . .
H14 H 0.4873 0.0426 0.8179 0.041 Uiso 1 1 calc R . .
C15 C 0.5669(4) -0.0093(2) 0.7561(4) 0.0304(13) Uani 1 1 d . . .
C16 C 0.5065(4) -0.0760(3) 0.7350(4) 0.0425(15) Uani 1 1 d . . .
C17 C 0.6503(4) -0.0025(2) 0.7318(4) 0.0298(12) Uani 1 1 d . . .
H17 H 0.6637 -0.0379 0.6974 0.036 Uiso 1 1 calc R . .
C18 C 0.7146(3) 0.0547(2) 0.7564(3) 0.0250(12) Uani 1 1 d . . .
C19 C 0.8045(4) 0.0531(2) 0.7296(4) 0.0271(12) Uani 1 1 d . . .
C20 C 0.8626(4) -0.0077(2) 0.7479(4) 0.0349(14) Uani 1 1 d . . .
H20 H 0.8460 -0.0436 0.7794 0.042 Uiso 1 1 calc R . .
C21 C 0.9441(4) -0.0168(3) 0.7212(4) 0.0402(15) Uani 1 1 d . . .
C22 C 0.9725(4) 0.0378(3) 0.6804(5) 0.0484(17) Uani 1 1 d . . .
H22 H 1.0291 0.0337 0.6651 0.058 Uiso 1 1 calc R . .
C23 C 0.9176(4) 0.0988(3) 0.6618(4) 0.0421(15) Uani 1 1 d . . .
H23 H 0.9384 0.1355 0.6347 0.051 Uiso 1 1 calc R . .
C24 C 0.8311(4) 0.1067(2) 0.6829(4) 0.0288(12) Uani 1 1 d . . .
C25 C 0.9972(5) -0.0866(3) 0.7313(5) 0.059(2) Uani 1 1 d . . .
C26 C 0.7712(4) 0.1728(2) 0.6487(4) 0.0290(12) Uani 1 1 d . . .
C27 C 0.4703(4) 0.0993(3) 0.5480(4) 0.0476(16) Uani 1 1 d . . .
H27 H 0.5366 0.0870 0.5875 0.057 Uiso 1 1 calc R . .
C28 C 0.3954(5) 0.0493(3) 0.5245(5) 0.0566(18) Uani 1 1 d . . .
H28 H 0.4101 0.0045 0.5484 0.068 Uiso 1 1 calc R . .
C29 C 0.2978(5) 0.0678(4) 0.4642(4) 0.0571(18) Uani 1 1 d . . .
H29 H 0.2450 0.0357 0.4472 0.069 Uiso 1 1 calc R . .
C30 C 0.2794(5) 0.1336(4) 0.4298(4) 0.0573(18) Uani 1 1 d . . .
H30 H 0.2143 0.1459 0.3871 0.069 Uiso 1 1 calc R . .
C31 C 0.3572(4) 0.1827(3) 0.4581(4) 0.0434(15) Uani 1 1 d . . .
C32 C 0.3446(5) 0.2562(4) 0.4302(4) 0.0517(17) Uani 1 1 d . . .
C33 C 0.2517(5) 0.2847(4) 0.3708(5) 0.069(2) Uani 1 1 d . . .
H33 H 0.1945 0.2565 0.3442 0.083 Uiso 1 1 calc R . .
C34 C 0.2443(6) 0.3547(5) 0.3512(5) 0.084(3) Uani 1 1 d . . .
H34 H 0.1821 0.3738 0.3118 0.101 Uiso 1 1 calc R . .
C35 C 0.3307(6) 0.3968(4) 0.3910(5) 0.075(2) Uani 1 1 d . . .
H35 H 0.3280 0.4441 0.3784 0.090 Uiso 1 1 calc R . .
C36 C 0.4200(5) 0.3652(3) 0.4495(4) 0.0603(19) Uani 1 1 d . . .
H36 H 0.4782 0.3925 0.4765 0.072 Uiso 1 1 calc R . .
O7W O 0.7148(5) 0.4353(3) 0.6763(5) 0.0888(17) Uani 1 1 d D . .
O9W O 0.0989(12) 0.9679(7) 0.5632(10) 0.392(9) Uani 1 1 d . . .
O8W O 0.2650(8) 0.5775(7) 0.0711(10) 0.348(8) Uani 1 1 d . . .
H5WB H 0.629(4) 0.236(3) 0.401(5) 0.10(3) Uiso 1 1 d D . .
H4WB H 0.606(3) 0.252(3) 0.731(3) 0.060(19) Uiso 1 1 d D . .
H1WB H 0.989(5) 0.2886(12) 0.819(6) 0.12(3) Uiso 1 1 d D . .
H6WB H 0.689(5) 0.361(2) 0.594(4) 0.09(2) Uiso 1 1 d D . .
H2WB H 0.868(3) 0.311(2) 0.966(2) 0.000(12) Uiso 1 1 d D . .
H3WB H 0.974(7) 0.173(3) 1.110(6) 0.19(5) Uiso 1 1 d D . .
H2WA H 0.820(3) 0.303(5) 0.892(8) 0.21(5) Uiso 1 1 d D . .
H7WA H 0.742(7) 0.459(5) 0.733(4) 0.19(5) Uiso 1 1 d D . .
H7WB H 0.645(2) 0.439(3) 0.626(3) 0.05(2) Uiso 1 1 d D . .

loop_
_atom_site_aniso_label
_atom_site_aniso_U_11
_atom_site_aniso_U_22
_atom_site_aniso_U_33
_atom_site_aniso_U_23
_atom_site_aniso_U_13
_atom_site_aniso_U_12
Zn1 0.0287(4) 0.0339(4) 0.0431(4) -0.0005(3) 0.0073(3) -0.0037(3)
Zn2 0.0333(4) 0.0338(4) 0.0373(4) 0.0058(3) 0.0145(3) 0.0049(3)
O1 0.024(2) 0.029(2) 0.052(3) -0.0043(17) 0.0094(19) 0.0003(15)
O1W 0.051(3) 0.060(3) 0.050(3) 0.008(2) 0.005(2) -0.021(2)
O2 0.032(2) 0.0215(19) 0.052(3) -0.0042(17) 0.0164(19) 0.0023(15)
O2W 0.057(3) 0.048(3) 0.094(5) -0.013(3) 0.019(3) 0.003(2)
O3 0.059(3) 0.053(3) 0.125(5) -0.011(3) 0.040(3) 0.021(2)
O3W 0.062(3) 0.083(3) 0.059(3) 0.005(3) 0.036(3) 0.028(3)
O4 0.073(4) 0.048(3) 0.151(5) 0.038(3) 0.045(4) 0.023(2)
O4W 0.055(3) 0.047(2) 0.037(3) 0.005(2) 0.016(2) 0.024(2)
O5 0.035(2) 0.024(2) 0.070(3) 0.0070(19) 0.021(2) -0.0030(16)
O5W 0.077(3) 0.053(3) 0.058(3) -0.016(2) 0.047(3) -0.031(2)
O6 0.031(2) 0.032(2) 0.047(3) 0.0078(17) 0.015(2) 0.0018(16)
O6W 0.045(3) 0.037(2) 0.053(3) 0.004(2) 0.013(2) -0.0002(19)
O7 0.170(6) 0.082(4) 0.164(6) -0.058(4) 0.138(5) -0.081(4)
O8 0.155(6) 0.094(4) 0.168(6) -0.089(4) 0.116(5) -0.090(4)
N1 0.037(3) 0.055(3) 0.036(3) -0.001(2) 0.012(2) -0.008(2)
N2 0.036(3) 0.042(3) 0.035(3) -0.002(2) 0.010(2) 0.000(2)
N3 0.030(3) 0.052(3) 0.034(3) 0.000(2) 0.011(2) -0.003(2)
N4 0.047(3) 0.057(3) 0.043(3) 0.019(3) 0.025(3) 0.020(3)
C1 0.054(4) 0.052(4) 0.048(4) -0.010(3) 0.020(4) -0.019(3)
C2 0.071(5) 0.077(5) 0.046(5) -0.021(4) 0.024(4) -0.031(4)
C3 0.051(5) 0.114(7) 0.044(5) -0.017(5) 0.014(4) -0.036(5)
C4 0.033(4) 0.102(6) 0.050(5) -0.005(4) 0.009(3) -0.010(4)
C5 0.033(3) 0.067(4) 0.028(4) -0.003(3) 0.014(3) -0.009(3)
C6 0.030(3) 0.065(4) 0.026(4) 0.013(3) 0.010(3) 0.004(3)
C7 0.037(4) 0.072(5) 0.051(5) 0.019(4) 0.010(3) 0.009(3)
C8 0.058(5) 0.065(5) 0.059(5) 0.026(4) 0.020(4) 0.022(4)
C9 0.061(5) 0.045(4) 0.059(5) 0.014(3) 0.020(4) 0.012(3)
C10 0.045(4) 0.053(4) 0.051(4) 0.002(3) 0.010(3) 0.004(3)
C11 0.030(3) 0.026(3) 0.028(3) 0.003(2) 0.015(3) -0.001(2)
C12 0.026(3) 0.022(3) 0.025(3) 0.003(2) 0.008(2) 0.001(2)
C13 0.034(3) 0.029(3) 0.041(4) -0.005(3) 0.019(3) -0.004(2)
C14 0.027(3) 0.037(3) 0.042(4) -0.001(3) 0.017(3) -0.003(2)
C15 0.035(3) 0.025(3) 0.032(3) 0.001(2) 0.014(3) -0.005(2)
C16 0.046(4) 0.040(4) 0.051(4) -0.012(3) 0.029(3) -0.018(3)
C17 0.036(3) 0.022(3) 0.033(3) -0.001(2) 0.015(3) -0.002(2)
C18 0.024(3) 0.026(3) 0.023(3) 0.004(2) 0.008(2) 0.000(2)
C19 0.030(3) 0.021(3) 0.030(3) 0.000(2) 0.011(3) -0.002(2)
C20 0.035(3) 0.024(3) 0.045(4) 0.004(3) 0.015(3) -0.005(2)
C21 0.034(3) 0.031(3) 0.050(4) 0.003(3) 0.010(3) 0.008(2)
C22 0.032(3) 0.041(3) 0.081(5) 0.003(3) 0.033(4) 0.008(3)
C23 0.037(4) 0.036(3) 0.061(4) 0.006(3) 0.028(3) 0.000(3)
C24 0.026(3) 0.027(3) 0.036(3) -0.003(2) 0.016(3) -0.001(2)
C25 0.036(4) 0.038(4) 0.096(6) 0.004(4) 0.017(4) 0.010(3)
C26 0.035(3) 0.026(3) 0.027(3) 0.000(2) 0.013(3) -0.001(2)
C27 0.042(4) 0.047(4) 0.055(4) 0.004(3) 0.020(3) -0.003(3)
C28 0.062(5) 0.060(4) 0.054(5) -0.004(3) 0.029(4) -0.017(3)
C29 0.060(5) 0.081(5) 0.038(4) -0.021(4) 0.027(4) -0.029(4)
C30 0.033(4) 0.106(6) 0.034(4) -0.012(4) 0.015(3) -0.015(4)
C31 0.037(4) 0.066(4) 0.031(4) 0.004(3) 0.018(3) 0.004(3)
C32 0.041(4) 0.087(5) 0.031(4) 0.013(4) 0.019(3) 0.017(4)
C33 0.050(5) 0.119(6) 0.040(4) 0.025(4) 0.021(4) 0.027(4)
C34 0.064(6) 0.147(8) 0.055(5) 0.051(5) 0.037(5) 0.057(6)
C35 0.094(6) 0.082(5) 0.076(6) 0.047(5) 0.063(5) 0.053(5)
C36 0.069(5) 0.062(4) 0.055(5) 0.025(4) 0.030(4) 0.026(4)
O7W 0.102(5) 0.064(3) 0.104(6) -0.010(4) 0.045(5) -0.003(3)
O9W 0.47(2) 0.413(19) 0.37(2) -0.068(15) 0.252(18) 0.152(16)
O8W 0.195(10) 0.368(16) 0.41(2) -0.173(14) 0.039(11) 0.067(11)

loop_
_atom_type_symbol
_atom_type_description
_atom_type_scat_dispersion_real
_atom_type_scat_dispersion_imag
_atom_type_scat_source
C C 0.0033 0.0016 'International Tables Vol C Tables 4.2.6.8 and 6.1.1.4'
H H 0.0000 0.0000 'International Tables Vol C Tables 4.2.6.8 and 6.1.1.4'
N N 0.0061 0.0033 'International Tables Vol C Tables 4.2.6.8 and 6.1.1.4'
O O 0.0106 0.0060 'International Tables Vol C Tables 4.2.6.8 and 6.1.1.4'
Zn Zn 0.2839 1.4301 'International Tables Vol C Tables 4.2.6.8 and 6.1.1.4'

loop_
_geom_angle_atom_site_label_1
_geom_angle_atom_site_label_2
_geom_angle_atom_site_label_3
_geom_angle
_geom_angle_site_symmetry_1
_geom_angle_site_symmetry_3
_geom_angle_publ_flag
O1 Zn1 O2W 94.80(17) . . ?
O1 Zn1 N2 90.50(15) . . ?
O2W Zn1 N2 174.39(19) . . ?
O1 Zn1 O3W 90.58(17) . . ?
O2W Zn1 O3W 90.6(2) . . ?
N2 Zn1 O3W 91.14(17) . . ?
O1 Zn1 N1 167.54(16) . . ?
O2W Zn1 N1 97.58(19) . . ?
N2 Zn1 N1 77.17(18) . . ?
O3W Zn1 N1 87.93(17) . . ?
O1 Zn1 O1W 88.38(15) . . ?
O2W Zn1 O1W 86.9(2) . . ?
N2 Zn1 O1W 91.41(17) . . ?
O3W Zn1 O1W 177.26(17) . . ?
N1 Zn1 O1W 93.63(16) . . ?
O6 Zn2 O6W 95.46(14) . . ?
O6 Zn2 N3 88.97(15) . . ?
O6W Zn2 N3 171.21(17) . . ?
O6 Zn2 O5W 91.54(16) . . ?
O6W Zn2 O5W 82.80(15) . . ?
N3 Zn2 O5W 89.50(16) . . ?
O6 Zn2 O4W 89.20(14) . . ?
O6W Zn2 O4W 92.71(16) . . ?
N3 Zn2 O4W 94.95(16) . . ?
O5W Zn2 O4W 175.50(15) . . ?
O6 Zn2 N4 166.02(17) . . ?
O6W Zn2 N4 98.44(17) . . ?
N3 Zn2 N4 77.06(19) . . ?
O5W Zn2 N4 88.81(17) . . ?
O4W Zn2 N4 91.55(16) . . ?
C11 O1 Zn1 130.0(3) . . ?
Zn1 O1W H1WA 109.8 . . ?
Zn1 O1W H1WB 94(5) . . ?
H1WA O1W H1WB 101.6 . . ?
Zn1 O2W H2WB 95(3) . . ?
Zn1 O2W H2WA 109(7) . . ?
H2WB O2W H2WA 73(8) . . ?
Zn1 O3W H3WA 112.3 . . ?
Zn1 O3W H3WB 119(6) . . ?
H3WA O3W H3WB 128.5 . . ?
Zn2 O4W H4WA 109.9 . . ?
Zn2 O4W H4WB 114(4) . . ?
H4WA O4W H4WB 118.8 . . ?
Zn2 O5W H5WA 110.7 . . ?
Zn2 O5W H5WB 128(5) . . ?
H5WA O5W H5WB 110.7 . . ?
C26 O6 Zn2 128.6(3) . . ?
Zn2 O6W H6WA 109.4 . . ?
Zn2 O6W H6WB 132(4) . . ?
H6WA O6W H6WB 73.6 . . ?
C1 N1 C5 118.5(5) . . ?
C1 N1 Zn1 126.7(4) . . ?
C5 N1 Zn1 114.5(4) . . ?
C10 N2 C6 118.7(5) . . ?
C10 N2 Zn1 124.8(4) . . ?
C6 N2 Zn1 116.4(4) . . ?
C27 N3 C31 118.6(5) . . ?
C27 N3 Zn2 124.7(4) . . ?
C31 N3 Zn2 116.7(4) . . ?
C36 N4 C32 119.8(5) . . ?
C36 N4 Zn2 126.4(4) . . ?
C32 N4 Zn2 113.5(4) . . ?
N1 C1 C2 123.1(6) . . ?
N1 C1 H1 118.4 . . ?
C2 C1 H1 118.4 . . ?
C3 C2 C1 118.2(7) . . ?
C3 C2 H2 120.9 . . ?
C1 C2 H2 120.9 . . ?
C2 C3 C4 119.7(7) . . ?
C2 C3 H3 120.2 . . ?
C4 C3 H3 120.2 . . ?
C5 C4 C3 119.3(7) . . ?
C5 C4 H4 120.3 . . ?
C3 C4 H4 120.3 . . ?
N1 C5 C4 121.2(6) . . ?
N1 C5 C6 115.6(5) . . ?
C4 C5 C6 123.2(6) . . ?
N2 C6 C7 120.9(6) . . ?
N2 C6 C5 115.9(5) . . ?
C7 C6 C5 123.1(6) . . ?
C8 C7 C6 118.9(6) . . ?
C8 C7 H7 120.6 . . ?
C6 C7 H7 120.6 . . ?
C9 C8 C7 120.5(6) . . ?
C9 C8 H8 119.8 . . ?
C7 C8 H8 119.8 . . ?
C8 C9 C10 117.8(6) . . ?
C8 C9 H9 121.1 . . ?
C10 C9 H9 121.1 . . ?
N2 C10 C9 123.2(6) . . ?
N2 C10 H10 118.4 . . ?
C9 C10 H10 118.4 . . ?
O1 C11 O2 124.2(4) . . ?
O1 C11 C12 118.1(4) . . ?
O2 C11 C12 117.7(4) . . ?
C13 C12 C18 119.1(4) . . ?
C13 C12 C11 118.7(4) . . ?
C18 C12 C11 122.1(4) . . ?
C14 C13 C12 120.9(5) . . ?
C14 C13 H13 119.6 . . ?
C12 C13 H13 119.6 . . ?
C13 C14 C15 120.8(5) . . ?
C13 C14 H14 119.6 . . ?
C15 C14 H14 119.6 . . ?
C14 C15 C17 118.1(4) . . ?
C14 C15 C16 122.0(5) . . ?
C17 C15 C16 119.9(4) . . ?
O7 C16 O8 122.8(6) . . ?
O7 C16 C15 119.8(5) . . ?
O8 C16 C15 117.3(5) . . ?
C15 C17 C18 123.0(5) . . ?
C15 C17 H17 118.5 . . ?
C18 C17 H17 118.5 . . ?
C17 C18 C12 117.9(4) . . ?
C17 C18 C19 116.9(4) . . ?
C12 C18 C19 125.2(4) . . ?
C20 C19 C24 117.7(5) . . ?
C20 C19 C18 117.8(4) . . ?
C24 C19 C18 124.4(4) . . ?
C21 C20 C19 123.0(5) . . ?
C21 C20 H20 118.5 . . ?
C19 C20 H20 118.5 . . ?
C22 C21 C20 118.3(5) . . ?
C22 C21 C25 120.1(5) . . ?
C20 C21 C25 121.5(5) . . ?
C21 C22 C23 120.3(5) . . ?
C21 C22 H22 119.8 . . ?
C23 C22 H22 119.8 . . ?
C22 C23 C24 121.6(5) . . ?
C22 C23 H23 119.2 . . ?
C24 C23 H23 119.2 . . ?
C19 C24 C23 118.8(5) . . ?
C19 C24 C26 125.1(4) . . ?
C23 C24 C26 116.1(4) . . ?
O3 C25 O4 123.5(6) . . ?
O3 C25 C21 118.7(6) . . ?
O4 C25 C21 117.5(6) . . ?
O5 C26 O6 124.9(4) . . ?
O5 C26 C24 117.9(5) . . ?
O6 C26 C24 117.2(4) . . ?
N3 C27 C28 123.6(6) . . ?
N3 C27 H27 118.2 . . ?
C28 C27 H27 118.2 . . ?
C27 C28 C29 117.7(6) . . ?
C27 C28 H28 121.2 . . ?
C29 C28 H28 121.2 . . ?
C30 C29 C28 119.5(6) . . ?
C30 C29 H29 120.3 . . ?
C28 C29 H29 120.3 . . ?
C29 C30 C31 120.4(6) . . ?
C29 C30 H30 119.8 . . ?
C31 C30 H30 119.8 . . ?
N3 C31 C30 120.2(6) . . ?
N3 C31 C32 114.7(5) . . ?
C30 C31 C32 125.1(6) . . ?
N4 C32 C33 119.5(7) . . ?
N4 C32 C31 117.3(5) . . ?
C33 C32 C31 123.1(7) . . ?
C34 C33 C32 120.1(8) . . ?
C34 C33 H33 120.0 . . ?
C32 C33 H33 120.0 . . ?
C33 C34 C35 119.8(7) . . ?
C33 C34 H34 120.1 . . ?
C35 C34 H34 120.1 . . ?
C36 C35 C34 117.0(7) . . ?
C36 C35 H35 121.5 . . ?
C34 C35 H35 121.5 . . ?
N4 C36 C35 123.8(7) . . ?
N4 C36 H36 118.1 . . ?
C35 C36 H36 118.1 . . ?
H7WA O7W H7WB 128(7) . . ?

loop_
_geom_bond_atom_site_label_1
_geom_bond_atom_site_label_2
_geom_bond_distance
_geom_bond_site_symmetry_2
_geom_bond_publ_flag
Zn1 O1 2.054(3) . ?
Zn1 O2W 2.077(5) . ?
Zn1 N2 2.105(4) . ?
Zn1 O3W 2.142(4) . ?
Zn1 N1 2.156(4) . ?
Zn1 O1W 2.188(4) . ?
Zn2 O6 2.071(3) . ?
Zn2 O6W 2.094(4) . ?
Zn2 N3 2.123(4) . ?
Zn2 O5W 2.136(4) . ?
Zn2 O4W 2.139(4) . ?
Zn2 N4 2.156(4) . ?
O1 C11 1.250(5) . ?
O1W H1WA 0.8183 . ?
O1W H1WB 0.89(2) . ?
O2 C11 1.271(5) . ?
O2W H2WB 0.906(18) . ?
O2W H2WA 0.91(2) . ?
O3 C25 1.242(7) . ?
O3W H3WA 0.7427 . ?
O3W H3WB 0.90(2) . ?
O4 C25 1.245(7) . ?
O4W H4WA 0.8162 . ?
O4W H4WB 0.89(2) . ?
O5 C26 1.250(5) . ?
O5W H5WA 0.7839 . ?
O5W H5WB 0.88(2) . ?
O6 C26 1.258(5) . ?
O6W H6WA 0.8181 . ?
O6W H6WB 0.91(2) . ?
O7 C16 1.199(6) . ?
O8 C16 1.206(6) . ?
N1 C1 1.334(6) . ?
N1 C5 1.349(7) . ?
N2 C10 1.334(7) . ?
N2 C6 1.344(6) . ?
N3 C27 1.335(6) . ?
N3 C31 1.351(7) . ?
N4 C36 1.325(7) . ?
N4 C32 1.365(7) . ?
C1 C2 1.387(8) . ?
C1 H1 0.9300 . ?
C2 C3 1.361(9) . ?
C2 H2 0.9300 . ?
C3 C4 1.384(9) . ?
C3 H3 0.9300 . ?
C4 C5 1.383(8) . ?
C4 H4 0.9300 . ?
C5 C6 1.486(7) . ?
C6 C7 1.398(7) . ?
C7 C8 1.370(8) . ?
C7 H7 0.9300 . ?
C8 C9 1.362(8) . ?
C8 H8 0.9300 . ?
C9 C10 1.384(7) . ?
C9 H9 0.9300 . ?
C10 H10 0.9300 . ?
C11 C12 1.507(6) . ?
C12 C13 1.396(6) . ?
C12 C18 1.422(6) . ?
C13 C14 1.385(6) . ?
C13 H13 0.9300 . ?
C14 C15 1.388(6) . ?
C14 H14 0.9300 . ?
C15 C17 1.389(6) . ?
C15 C16 1.511(7) . ?
C17 C18 1.389(6) . ?
C17 H17 0.9300 . ?
C18 C19 1.496(6) . ?
C19 C20 1.398(6) . ?
C19 C24 1.399(6) . ?
C20 C21 1.390(7) . ?
C20 H20 0.9300 . ?
C21 C22 1.369(7) . ?
C21 C25 1.523(7) . ?
C22 C23 1.380(7) . ?
C22 H22 0.9300 . ?
C23 C24 1.405(6) . ?
C23 H23 0.9300 . ?
C24 C26 1.508(6) . ?
C27 C28 1.378(7) . ?
C27 H27 0.9300 . ?
C28 C29 1.379(8) . ?
C28 H28 0.9300 . ?
C29 C30 1.362(8) . ?
C29 H29 0.9300 . ?
C30 C31 1.390(8) . ?
C30 H30 0.9300 . ?
C31 C32 1.475(8) . ?
C32 C33 1.389(8) . ?
C33 C34 1.380(9) . ?
C33 H33 0.9300 . ?
C34 C35 1.398(10) . ?
C34 H34 0.9300 . ?
C35 C36 1.376(9) . ?
C35 H35 0.9300 . ?
C36 H36 0.9300 . ?
O7W H7WA 0.93(2) . ?
O7W H7WB 0.99(2) . ?
